data_4513787
loop_
_publ_author_name
'Eddleston, Mark D.'
'Arhangelskis, Mihails'
'F\'abi\'an, Laszlo'
'Tizzard, Graham J.'
'Coles, Simon J.'
'Jones, William'

_publ_section_title
;
 Investigation of an Amide-Pseudo Amide Hydrogen Bonding Motif within a
 Series of Theophylline:Amide Cocrystals
;
_journal_name_full 'Crystal Growth &amp; Design'
_journal_paper_doi 10.1021/acs.cgd.5b00905
_journal_year 2015
_chemical_formula_moiety 'C7 H8 N4 O2, C3 H7 N O'
_chemical_formula_sum 'C10 H15 N5 O3'
_chemical_formula_weight 253.27
_chemical_name_common '1:1 theophylline N,N-dimethylformamide cocrystal'
_chemical_name_systematic
; 
 1,3-dimethyl-7H-purine-2,6-dione N,N-dimethylformamide complex 
;
_space_group_IT_number 14
_symmetry_cell_setting monoclinic
_symmetry_space_group_name_Hall '-P 2ybc'
_symmetry_space_group_name_H-M 'P 1 21/c 1'
_atom_sites_solution_hydrogens geom
_atom_sites_solution_primary direct
_atom_sites_solution_secondary difmap
_audit_creation_method SHELXL-97
_cell_angle_alpha 90.00
_cell_angle_beta 93.41(3)
_cell_angle_gamma 90.00
_cell_formula_units_Z 4
_cell_length_a 4.4183(1)
_cell_length_b 14.3872(6)
_cell_length_c 19.3622(9)
_cell_measurement_reflns_used 8088
_cell_measurement_temperature 250(2)
_cell_measurement_theta_max 26.02
_cell_measurement_theta_min 1.00
_cell_volume 1228.62(9)
_computing_cell_refinement 'HKL Scalepack (Otwinowski & Minor 1997)'
_computing_data_collection 'Collect (Nonius B.V. 1998)'
_computing_data_reduction
;
 HKL Denzo and Scalepack (Otwinowski & Minor 1997)
;
_computing_publication_material 'SHELXL-97 (Sheldrick 1997)'
_computing_structure_refinement 'SHELXL-97 (Sheldrick 1997)'
_computing_structure_solution 'SIR-92 (Altomare et al. 1994)'
_diffrn_ambient_temperature 250(2)
_diffrn_measured_fraction_theta_full 0.983
_diffrn_measured_fraction_theta_max 0.983
_diffrn_measurement_device_type 'Nonius Kappa CCD'
_diffrn_measurement_method 'Thin slice \w and \f scans'
_diffrn_radiation_source 'fine-focus sealed tube'
_diffrn_radiation_type MoK\a
_diffrn_radiation_wavelength 0.71073
_diffrn_reflns_av_R_equivalents 0.0472
_diffrn_reflns_av_sigmaI/netI 0.0442
_diffrn_reflns_limit_h_max 5
_diffrn_reflns_limit_h_min -5
_diffrn_reflns_limit_k_max 17
_diffrn_reflns_limit_k_min -16
_diffrn_reflns_limit_l_max 23
_diffrn_reflns_limit_l_min -23
_diffrn_reflns_number 8286
_diffrn_reflns_theta_full 26.07
_diffrn_reflns_theta_max 26.07
_diffrn_reflns_theta_min 3.53
_exptl_absorpt_coefficient_mu 0.104
_exptl_absorpt_correction_T_max 0.992
_exptl_absorpt_correction_T_min 0.840
_exptl_absorpt_correction_type multi-scan
_exptl_absorpt_process_details
;
multi-scan from symmetry-related measurements 
 Sortav (Blessing 1995)
;
_exptl_crystal_colour colourless
_exptl_crystal_density_diffrn 1.369
_exptl_crystal_density_method 'not measured'
_exptl_crystal_description block
_exptl_crystal_F_000 536
_exptl_crystal_size_max 0.35
_exptl_crystal_size_mid 0.10
_exptl_crystal_size_min 0.07
_refine_diff_density_max 0.234
_refine_diff_density_min -0.177
_refine_diff_density_rms 0.040
_refine_ls_extinction_method none
_refine_ls_goodness_of_fit_ref 1.079
_refine_ls_hydrogen_treatment constr
_refine_ls_matrix_type full
_refine_ls_number_parameters 167
_refine_ls_number_reflns 2403
_refine_ls_number_restraints 0
_refine_ls_restrained_S_all 1.079
_refine_ls_R_factor_all 0.0889
_refine_ls_R_factor_gt 0.0545
_refine_ls_shift/su_max 0.001
_refine_ls_shift/su_mean 0.000
_refine_ls_structure_factor_coef Fsqd
_refine_ls_weighting_details 'calc w=1/[\s^2^(Fo^2^)+(0.0683P)^2^+0.3094P] where P=(Fo^2^+2Fc^2^)/3'
_refine_ls_weighting_scheme calc
_refine_ls_wR_factor_gt 0.1309
_refine_ls_wR_factor_ref 0.1504
_reflns_number_gt 1627
_reflns_number_total 2403
_reflns_threshold_expression >2sigma(I)
_cod_data_source_file cg5b00905_si_002.cif
_cod_data_source_block wj0820
_cod_original_cell_volume 1228.62(8)
_cod_original_sg_symbol_H-M P2(1)/c
_cod_database_code 4513787

loop_
_symmetry_equiv_pos_as_xyz
'x, y, z'
'-x, y+1/2, -z+1/2'
'-x, -y, -z'
'x, -y-1/2, z-1/2'

loop_
_atom_site_label
_atom_site_type_symbol
_atom_site_fract_x
_atom_site_fract_y
_atom_site_fract_z
_atom_site_U_iso_or_equiv
_atom_site_adp_type
_atom_site_occupancy
_atom_site_symmetry_multiplicity
_atom_site_calc_flag
_atom_site_refinement_flags
O1 O 0.4623(4) 0.26435(11) 0.23995(9) 0.0593(5) Uani 1 1 d .
O2 O -0.2577(4) 0.26452(12) 0.05992(9) 0.0651(5) Uani 1 1 d .
O3 O 0.1353(4) 0.57597(12) 0.16450(9) 0.0648(5) Uani 1 1 d .
N1 N 0.0989(4) 0.26331(12) 0.15043(9) 0.0467(5) Uani 1 1 d .
N2 N -0.0804(4) 0.12425(12) 0.09700(9) 0.0455(5) Uani 1 1 d .
N3 N 0.4478(4) 0.05139(13) 0.22725(9) 0.0479(5) Uani 1 1 d .
H3 H 0.5829 0.0580 0.2615 0.057 Uiso 1 1 calc R
N4 N 0.1415(4) -0.01747(13) 0.14651(10) 0.0510(5) Uani 1 1 d .
N5 N -0.1555(4) 0.67544(13) 0.09921(10) 0.0516(5) Uani 1 1 d .
C1 C 0.3014(5) 0.21913(15) 0.19808(11) 0.0443(5) Uani 1 1 d .
C2 C -0.0902(5) 0.22004(16) 0.09983(11) 0.0470(5) Uani 1 1 d .
C3 C 0.1090(4) 0.07586(15) 0.14350(11) 0.0417(5) Uani 1 1 d .
C4 C 0.2912(4) 0.12119(15) 0.19187(11) 0.0418(5) Uani 1 1 d .
C5 C 0.3511(5) -0.02841(16) 0.19857(12) 0.0520(6) Uani 1 1 d .
H5 H 0.4235 -0.0869 0.2136 0.062 Uiso 1 1 calc R
C6 C 0.0879(6) 0.36507(18) 0.15289(14) 0.0647(7) Uani 1 1 d .
H6A H -0.0808 0.3871 0.1230 0.097 Uiso 1 1 calc R
H6B H 0.2757 0.3903 0.1373 0.097 Uiso 1 1 calc R
H6C H 0.0617 0.3851 0.2000 0.097 Uiso 1 1 calc R
C7 C -0.2742(5) 0.07610(18) 0.04477(12) 0.0552(6) Uani 1 1 d .
H7A H -0.2796 0.0103 0.0557 0.083 Uiso 1 1 calc R
H7B H -0.1939 0.0846 -0.0004 0.083 Uiso 1 1 calc R
H7C H -0.4778 0.1014 0.0443 0.083 Uiso 1 1 calc R
C8 C 0.0382(5) 0.65477(17) 0.15145(12) 0.0521(6) Uani 1 1 d .
H8 H 0.1069 0.7035 0.1807 0.063 Uiso 1 1 calc R
C9 C -0.2689(7) 0.6035(2) 0.05202(14) 0.0722(8) Uani 1 1 d .
H9A H -0.2896 0.5458 0.0772 0.108 Uiso 1 1 calc R
H9B H -0.1280 0.5947 0.0160 0.108 Uiso 1 1 calc R
H9C H -0.4650 0.6219 0.0312 0.108 Uiso 1 1 calc R
C10 C -0.2567(6) 0.76989(17) 0.08608(15) 0.0669(7) Uani 1 1 d .
H10A H -0.1639 0.8108 0.1211 0.100 Uiso 1 1 calc R
H10B H -0.4755 0.7728 0.0876 0.100 Uiso 1 1 calc R
H10C H -0.1984 0.7893 0.0408 0.100 Uiso 1 1 calc R

loop_
_atom_site_aniso_label
_atom_site_aniso_U_11
_atom_site_aniso_U_22
_atom_site_aniso_U_33
_atom_site_aniso_U_23
_atom_site_aniso_U_13
_atom_site_aniso_U_12
O1 0.0718(11) 0.0422(10) 0.0617(11) -0.0066(8) -0.0148(8) -0.0062(7)
O2 0.0682(11) 0.0586(11) 0.0662(11) 0.0043(9) -0.0165(9) 0.0131(8)
O3 0.0741(11) 0.0538(11) 0.0638(11) 0.0038(8) -0.0178(8) 0.0070(9)
N1 0.0546(11) 0.0345(10) 0.0501(11) -0.0016(8) -0.0044(8) 0.0040(8)
N2 0.0454(10) 0.0421(11) 0.0480(11) -0.0028(8) -0.0064(8) -0.0024(8)
N3 0.0528(10) 0.0390(11) 0.0505(11) 0.0007(8) -0.0075(8) 0.0001(8)
N4 0.0583(11) 0.0354(10) 0.0583(12) -0.0018(8) -0.0047(9) -0.0047(8)
N5 0.0576(11) 0.0463(11) 0.0495(11) 0.0006(9) -0.0091(9) -0.0001(8)
C1 0.0478(12) 0.0396(12) 0.0451(12) -0.0032(10) 0.0001(9) -0.0023(9)
C2 0.0480(12) 0.0448(13) 0.0477(13) -0.0007(10) -0.0012(10) 0.0048(10)
C3 0.0425(11) 0.0391(12) 0.0434(12) -0.0007(9) 0.0016(9) -0.0026(9)
C4 0.0439(11) 0.0390(12) 0.0419(11) -0.0007(9) -0.0028(9) 0.0001(9)
C5 0.0609(14) 0.0363(13) 0.0579(14) 0.0010(11) -0.0043(11) 0.0006(10)
C6 0.0777(17) 0.0412(14) 0.0737(17) -0.0023(12) -0.0094(14) 0.0071(11)
C7 0.0521(13) 0.0565(15) 0.0556(14) -0.0086(12) -0.0091(10) -0.0060(11)
C8 0.0564(13) 0.0496(15) 0.0497(14) 0.0002(11) -0.0037(11) -0.0027(10)
C9 0.0831(18) 0.0649(18) 0.0657(17) -0.0064(14) -0.0203(14) 0.0009(13)
C10 0.0745(17) 0.0512(16) 0.0739(17) 0.0085(13) -0.0059(13) 0.0051(12)

loop_
_atom_type_symbol
_atom_type_description
_atom_type_scat_dispersion_real
_atom_type_scat_dispersion_imag
_atom_type_scat_source
C C 0.0033 0.0016 'International Tables Vol C Tables 4.2.6.8 and 6.1.1.4'
H H 0.0000 0.0000 'International Tables Vol C Tables 4.2.6.8 and 6.1.1.4'
N N 0.0061 0.0033 'International Tables Vol C Tables 4.2.6.8 and 6.1.1.4'
O O 0.0106 0.0060 'International Tables Vol C Tables 4.2.6.8 and 6.1.1.4'

loop_
_geom_angle_atom_site_label_1
_geom_angle_atom_site_label_2
_geom_angle_atom_site_label_3
_geom_angle
C2 N1 C1 126.36(19)
C2 N1 C6 116.67(18)
C1 N1 C6 116.96(18)
C2 N2 C3 119.80(17)
C2 N2 C7 118.86(17)
C3 N2 C7 121.34(18)
C5 N3 C4 106.32(18)
C5 N3 H3 126.8
C4 N3 H3 126.8
C5 N4 C3 102.51(17)
C8 N5 C10 121.7(2)
C8 N5 C9 120.4(2)
C10 N5 C9 117.9(2)
O1 C1 N1 121.0(2)
O1 C1 C4 126.6(2)
N1 C1 C4 112.37(18)
O2 C2 N2 121.2(2)
O2 C2 N1 121.8(2)
N2 C2 N1 117.02(18)
N4 C3 C4 112.87(18)
N4 C3 N2 126.01(18)
C4 C3 N2 121.1(2)
C3 C4 N3 104.55(18)
C3 C4 C1 123.30(19)
N3 C4 C1 132.13(19)
N3 C5 N4 113.8(2)
N3 C5 H5 123.1
N4 C5 H5 123.1
N1 C6 H6A 109.5
N1 C6 H6B 109.5
H6A C6 H6B 109.5
N1 C6 H6C 109.5
H6A C6 H6C 109.5
H6B C6 H6C 109.5
N2 C7 H7A 109.5
N2 C7 H7B 109.5
H7A C7 H7B 109.5
N2 C7 H7C 109.5
H7A C7 H7C 109.5
H7B C7 H7C 109.5
O3 C8 N5 124.5(2)
O3 C8 H8 117.8
N5 C8 H8 117.8
N5 C9 H9A 109.5
N5 C9 H9B 109.5
H9A C9 H9B 109.5
N5 C9 H9C 109.5
H9A C9 H9C 109.5
H9B C9 H9C 109.5
N5 C10 H10A 109.5
N5 C10 H10B 109.5
H10A C10 H10B 109.5
N5 C10 H10C 109.5
H10A C10 H10C 109.5
H10B C10 H10C 109.5

loop_
_geom_bond_atom_site_label_1
_geom_bond_atom_site_label_2
_geom_bond_distance
O1 C1 1.232(2)
O2 C2 1.219(3)
O3 C8 1.233(3)
N1 C2 1.396(3)
N1 C1 1.399(3)
N1 C6 1.466(3)
N2 C2 1.380(3)
N2 C3 1.381(3)
N2 C7 1.460(3)
N3 C5 1.335(3)
N3 C4 1.379(3)
N3 H3 0.8700
N4 C5 1.337(3)
N4 C3 1.351(3)
N5 C8 1.319(3)
N5 C10 1.448(3)
N5 C9 1.450(3)
C1 C4 1.415(3)
C3 C4 1.364(3)
C5 H5 0.9400
C6 H6A 0.9700
C6 H6B 0.9700
C6 H6C 0.9700
C7 H7A 0.9700
C7 H7B 0.9700
C7 H7C 0.9700
C8 H8 0.9400
C9 H9A 0.9700
C9 H9B 0.9700
C9 H9C 0.9700
C10 H10A 0.9700
C10 H10B 0.9700
C10 H10C 0.9700

loop_
_geom_torsion_atom_site_label_1
_geom_torsion_atom_site_label_2
_geom_torsion_atom_site_label_3
_geom_torsion_atom_site_label_4
_geom_torsion
C2 N1 C1 O1 178.7(2)
C6 N1 C1 O1 -0.1(3)
C2 N1 C1 C4 -2.0(3)
C6 N1 C1 C4 179.25(19)
C3 N2 C2 O2 -179.2(2)
C7 N2 C2 O2 0.3(3)
C3 N2 C2 N1 0.6(3)
C7 N2 C2 N1 -179.89(19)
C1 N1 C2 O2 -179.2(2)
C6 N1 C2 O2 -0.4(3)
C1 N1 C2 N2 1.0(3)
C6 N1 C2 N2 179.77(19)
C5 N4 C3 C4 0.0(2)
C5 N4 C3 N2 178.9(2)
C2 N2 C3 N4 -179.86(19)
C7 N2 C3 N4 0.6(3)
C2 N2 C3 C4 -1.0(3)
C7 N2 C3 C4 179.52(19)
N4 C3 C4 N3 0.1(2)
N2 C3 C4 N3 -178.93(18)
N4 C3 C4 C1 178.8(2)
N2 C3 C4 C1 -0.2(3)
C5 N3 C4 C3 -0.1(2)
C5 N3 C4 C1 -178.7(2)
O1 C1 C4 C3 -179.2(2)
N1 C1 C4 C3 1.5(3)
O1 C1 C4 N3 -0.8(4)
N1 C1 C4 N3 179.9(2)
C4 N3 C5 N4 0.1(3)
C3 N4 C5 N3 0.0(3)
C10 N5 C8 O3 -178.9(2)
C9 N5 C8 O3 -0.3(4)
